data_4077908
loop_
_publ_author_name
'Savjani, Nicky'
'Bew, Sean P.'
'Hughes, David L.'
'Lancaster, Simon J.'
'Bochmann, Manfred'

_publ_section_title
;
 Reactivity of &#x201C;Ligand-Free&#x201D; Au+: C--H and C--C Activation
 versus \p Coordination
;
_journal_issue 7
_journal_name_full Organometallics
_journal_page_first 2534
_journal_paper_doi 10.1021/om201035v
_journal_volume 31
_journal_year 2012
_chemical_formula_moiety 'C12 H19 S, Sb F6'
_chemical_formula_structural '[Me2SCH2-C6H2-Me3-2,4,5][SbF6]'
_chemical_formula_sum 'C12 H19 F6 S Sb'
_chemical_formula_weight 431.08
_chemical_name_systematic
;
 ?
;
_space_group_IT_number 14
_symmetry_cell_setting monoclinic
_symmetry_space_group_name_Hall '-P 2ybc'
_symmetry_space_group_name_H-M 'P 1 21/c 1'
_atom_sites_solution_hydrogens geom
_atom_sites_solution_primary direct
_atom_sites_solution_secondary difmap
_audit_creation_method 'SHELXL-97 and CrysAlisPro RED'
_cell_angle_alpha 90.00
_cell_angle_beta 108.949(5)
_cell_angle_gamma 90.00
_cell_formula_units_Z 4
_cell_length_a 12.0274(2)
_cell_length_b 7.9197(7)
_cell_length_c 17.4074(9)
_cell_measurement_reflns_used 10581
_cell_measurement_temperature 140(1)
_cell_measurement_theta_max 32.5032
_cell_measurement_theta_min 3.5568
_cell_volume 1568.26(17)
_computing_cell_refinement
;
 CrysAlisPro RED, Oxford Diffraction Ltd., Version 1.171.32.24 
;
_computing_data_collection
;
 CrysAlisPro CCD, Oxford Diffraction Ltd., Version 1.171.32.24 
;
_computing_data_reduction
;
 CrysAlisPro RED, Oxford Diffraction Ltd., Version 1.171.32.24
;
_computing_molecular_graphics 'ORTEP (Johnson, 1976 and Farrugia, 1997)'
_computing_publication_material 'SHELXL-97 (Sheldrick, 2008) and WINGX (Farrugia, 1999)'
_computing_structure_refinement 'SHELXL-97 (Sheldrick, 2008)'
_computing_structure_solution 'SHELXS-97 (Sheldrick, 2008)'
_diffrn_ambient_temperature 140(1)
_diffrn_detector_area_resol_mean 16.0050
_diffrn_measured_fraction_theta_full 0.998
_diffrn_measured_fraction_theta_max 0.998
_diffrn_measurement_device_type 'Oxford Diffraction Xcalibur 3/CCD'
_diffrn_measurement_method 'Thin slice \f and \w scans'
_diffrn_radiation_monochromator graphite
_diffrn_radiation_source 'Enhance (Mo) X-ray Source'
_diffrn_radiation_type Mo-K\a
_diffrn_radiation_wavelength 0.71073
_diffrn_reflns_av_R_equivalents 0.0651
_diffrn_reflns_av_sigmaI/netI 0.0348
_diffrn_reflns_limit_h_max 15
_diffrn_reflns_limit_h_min -15
_diffrn_reflns_limit_k_max 10
_diffrn_reflns_limit_k_min -10
_diffrn_reflns_limit_l_max 22
_diffrn_reflns_limit_l_min -22
_diffrn_reflns_number 26713
_diffrn_reflns_theta_full 27.49
_diffrn_reflns_theta_max 27.49
_diffrn_reflns_theta_min 3.57
_exptl_absorpt_coefficient_mu 1.941
_exptl_absorpt_correction_T_max 1.109
_exptl_absorpt_correction_T_min 0.893
_exptl_absorpt_correction_type multi-scan
_exptl_absorpt_process_details
;
 CrysAlisPro RED, Oxford Diffraction Ltd., Version 1.171.32.24 
 Empirical absorption correction using spherical harmonics,
  implemented in SCALE3 ABSPACK scaling algorithm.
;
_exptl_crystal_colour 'pale brown'
_exptl_crystal_density_diffrn 1.826
_exptl_crystal_density_method 'not measured'
_exptl_crystal_description 'flat peism'
_exptl_crystal_F_000 848
_exptl_crystal_size_max 0.47
_exptl_crystal_size_mid 0.20
_exptl_crystal_size_min 0.09
_refine_diff_density_max 1.502
_refine_diff_density_min -1.482
_refine_diff_density_rms 0.102
_refine_ls_extinction_method none
_refine_ls_goodness_of_fit_ref 1.066
_refine_ls_hydrogen_treatment constr
_refine_ls_matrix_type full
_refine_ls_number_parameters 239
_refine_ls_number_reflns 3598
_refine_ls_number_restraints 0
_refine_ls_restrained_S_all 1.066
_refine_ls_R_factor_all 0.0424
_refine_ls_R_factor_gt 0.0338
_refine_ls_shift/su_max 0.001
_refine_ls_shift/su_mean 0.000
_refine_ls_structure_factor_coef Fsqd
_refine_ls_weighting_details 'calc w=1/[\s^2^(Fo^2^)+(0.0379P)^2^+2.0932P] where P=(Fo^2^+2Fc^2^)/3'
_refine_ls_weighting_scheme calc
_refine_ls_wR_factor_gt 0.0796
_refine_ls_wR_factor_ref 0.0825
_reflns_number_gt 3079
_reflns_number_total 3598
_reflns_threshold_expression I>2sigma(I)
_cod_data_source_file om201035v_si_002.cif
_cod_data_source_block nickys21
_cod_depositor_comments
;
The following automatic conversions were performed:

'_symmetry_cell_setting' value 'Monoclinic' changed to 'monoclinic'
according to /home/saulius/struct/CIF-dictionaries/cif_core.dic
dictionary named 'cif_core.dic' version 2.4.1 from 2010-06-29.

Automatic conversion script
Id: cif_fix_values 1715 2011-07-08 13:25:40Z adriana 
;
_cod_original_cell_volume 1568.26(16)
_cod_original_sg_symbol_H-M P21/c
_cod_database_code 4077908

loop_
_symmetry_equiv_pos_as_xyz
'x, y, z'
'x, -y+1/2, z+1/2'
'-x, -y, -z'
'-x, y-1/2, -z-1/2'

loop_
_atom_site_label
_atom_site_type_symbol
_atom_site_fract_x
_atom_site_fract_y
_atom_site_fract_z
_atom_site_U_iso_or_equiv
_atom_site_adp_type
_atom_site_occupancy
_atom_site_symmetry_multiplicity
_atom_site_calc_flag
_atom_site_refinement_flags
S1 S 0.20686(8) 0.47978(10) 0.17876(5) 0.02822(18) Uani 1 1 d .
C1 C 0.2915(3) 0.6741(4) 0.1868(2) 0.0289(7) Uani 1 1 d .
H1A H 0.2571 0.7416 0.1384 0.035 Uiso 1 1 calc R
H1B H 0.2868 0.7388 0.2330 0.035 Uiso 1 1 calc R
C2 C 0.2100(4) 0.3928(4) 0.0850(2) 0.0369(8) Uani 1 1 d .
H2A H 0.2855 0.3426 0.0926 0.055 Uiso 1 1 calc R
H2B H 0.1963 0.4807 0.0450 0.055 Uiso 1 1 calc R
H2C H 0.1500 0.3083 0.0668 0.055 Uiso 1 1 calc R
C3 C 0.0619(3) 0.5649(5) 0.1511(3) 0.0393(8) Uani 1 1 d .
H3A H 0.0499 0.6160 0.1978 0.059 Uiso 1 1 calc R
H3B H 0.0056 0.4761 0.1311 0.059 Uiso 1 1 calc R
H3C H 0.0522 0.6485 0.1095 0.059 Uiso 1 1 calc R
C11 C 0.4178(3) 0.6410(4) 0.19668(19) 0.0254(6) Uani 1 1 d .
C12 C 0.4990(3) 0.6050(4) 0.2724(2) 0.0280(7) Uani 1 1 d .
C13 C 0.6152(3) 0.5798(4) 0.27653(19) 0.0290(7) Uani 1 1 d .
H13 H 0.6704 0.5546 0.3266 0.035 Uiso 1 1 calc R
C14 C 0.6525(3) 0.5906(4) 0.2090(2) 0.0279(7) Uani 1 1 d .
C15 C 0.5703(3) 0.6289(4) 0.1335(2) 0.0293(7) Uani 1 1 d .
C16 C 0.4541(3) 0.6529(4) 0.12906(19) 0.0281(7) Uani 1 1 d .
H16 H 0.3987 0.6777 0.0790 0.034 Uiso 1 1 calc R
C121 C 0.4650(4) 0.5973(5) 0.3482(2) 0.0392(8) Uani 1 1 d .
H12A H 0.5324 0.5672 0.3935 0.059 Uiso 1 1 calc R
H12B H 0.4046 0.5140 0.3416 0.059 Uiso 1 1 calc R
H12C H 0.4363 0.7056 0.3579 0.059 Uiso 1 1 calc R
C141 C 0.7796(3) 0.5645(4) 0.2175(3) 0.0380(8) Uani 1 1 d .
H14A H 0.7864 0.4734 0.1829 0.057 Uiso 1 1 calc R
H14B H 0.8230 0.5375 0.2729 0.057 Uiso 1 1 calc R
H14C H 0.8107 0.6659 0.2021 0.057 Uiso 1 1 calc R
C151 C 0.6058(4) 0.6488(5) 0.0588(2) 0.0390(8) Uani 1 1 d .
H15A H 0.6630 0.7374 0.0674 0.058 Uiso 1 1 calc R
H15B H 0.5379 0.6768 0.0134 0.058 Uiso 1 1 calc R
H15C H 0.6391 0.5449 0.0480 0.058 Uiso 1 1 calc R
Sb Sb 0.14306(2) 0.59302(3) 0.429844(14) 0.03088(9) Uani 1 1 d .
F1 F 0.1134(6) 0.3642(6) 0.4191(4) 0.074(2) Uani 0.529(5) 1 d P
F2 F -0.0050(4) 0.6463(7) 0.3886(4) 0.077(2) Uani 0.529(5) 1 d P
F3 F 0.1363(7) 0.5756(12) 0.5371(3) 0.118(4) Uani 0.529(5) 1 d P
F4 F 0.1890(6) 0.8168(5) 0.4531(4) 0.0664(19) Uani 0.529(5) 1 d P
F5 F 0.3089(5) 0.5450(8) 0.4799(4) 0.074(2) Uani 0.529(5) 1 d P
F6 F 0.1687(7) 0.6067(11) 0.3353(3) 0.093(3) Uani 0.529(5) 1 d P
F11 F 0.0819(6) 0.7442(10) 0.4847(4) 0.081(2) Uani 0.471(5) 1 d P
F12 F 0.2568(7) 0.7465(15) 0.4345(4) 0.100(4) Uani 0.471(5) 1 d P
F13 F 0.2277(9) 0.4896(8) 0.5140(3) 0.096(3) Uani 0.471(5) 1 d P
F14 F 0.1895(9) 0.4686(12) 0.3544(4) 0.103(4) Uani 0.471(5) 1 d P
F15 F 0.0064(11) 0.4620(17) 0.4075(4) 0.146(6) Uani 0.471(5) 1 d P
F16 F 0.0478(5) 0.7170(7) 0.3291(3) 0.0593(18) Uani 0.471(5) 1 d P

loop_
_atom_site_aniso_label
_atom_site_aniso_U_11
_atom_site_aniso_U_22
_atom_site_aniso_U_33
_atom_site_aniso_U_23
_atom_site_aniso_U_13
_atom_site_aniso_U_12
S1 0.0349(5) 0.0225(3) 0.0304(4) 0.0015(3) 0.0150(3) -0.0032(3)
C1 0.0337(18) 0.0195(14) 0.0344(17) -0.0018(12) 0.0123(14) -0.0020(12)
C2 0.049(2) 0.0301(17) 0.0367(18) -0.0077(14) 0.0208(17) -0.0071(15)
C3 0.033(2) 0.0387(19) 0.050(2) -0.0003(16) 0.0191(17) -0.0019(15)
C11 0.0304(17) 0.0146(12) 0.0317(16) -0.0019(11) 0.0108(14) -0.0028(11)
C12 0.0383(19) 0.0177(13) 0.0291(15) -0.0022(11) 0.0123(14) -0.0001(12)
C13 0.0367(19) 0.0198(14) 0.0262(15) -0.0037(11) 0.0043(14) 0.0019(12)
C14 0.0308(17) 0.0174(13) 0.0354(17) -0.0060(12) 0.0105(14) -0.0026(12)
C15 0.0375(19) 0.0188(14) 0.0342(17) -0.0031(11) 0.0153(15) -0.0083(12)
C16 0.0335(18) 0.0214(13) 0.0273(15) 0.0013(11) 0.0069(14) -0.0048(12)
C121 0.052(2) 0.0390(19) 0.0292(17) 0.0001(14) 0.0164(17) 0.0076(17)
C141 0.0296(19) 0.0304(17) 0.053(2) -0.0083(15) 0.0119(17) -0.0008(13)
C151 0.042(2) 0.0426(19) 0.0381(19) -0.0010(15) 0.0205(17) -0.0118(16)
Sb 0.03930(15) 0.02046(11) 0.04035(14) -0.00585(8) 0.02323(11) -0.00306(9)
F1 0.072(4) 0.023(2) 0.091(4) -0.001(2) -0.023(3) -0.017(2)
F2 0.031(3) 0.061(3) 0.110(5) -0.034(3) -0.015(3) 0.020(2)
F3 0.118(6) 0.212(10) 0.037(3) -0.041(4) 0.042(4) -0.114(7)
F4 0.070(4) 0.022(2) 0.081(4) -0.006(2) -0.012(3) -0.009(2)
F5 0.031(3) 0.073(4) 0.096(5) -0.024(3) -0.007(3) 0.008(2)
F6 0.104(6) 0.146(7) 0.042(3) -0.027(4) 0.042(3) -0.066(5)
F11 0.078(5) 0.105(5) 0.059(4) -0.050(4) 0.022(3) 0.026(4)
F12 0.070(5) 0.159(9) 0.059(4) 0.025(5) 0.003(4) -0.068(6)
F13 0.196(10) 0.060(4) 0.027(3) 0.022(3) 0.029(4) 0.055(5)
F14 0.155(8) 0.119(6) 0.042(3) 0.015(4) 0.041(4) 0.106(6)
F15 0.180(11) 0.200(12) 0.052(4) -0.026(5) 0.031(5) -0.165(11)
F16 0.068(4) 0.048(3) 0.047(3) -0.010(2) -0.001(3) 0.020(3)

loop_
_atom_type_symbol
_atom_type_description
_atom_type_scat_dispersion_real
_atom_type_scat_dispersion_imag
_atom_type_scat_source
C C 0.0033 0.0016 'International Tables Vol C Tables 4.2.6.8 and 6.1.1.4'
H H 0.0000 0.0000 'International Tables Vol C Tables 4.2.6.8 and 6.1.1.4'
F F 0.0171 0.0103 'International Tables Vol C Tables 4.2.6.8 and 6.1.1.4'
S S 0.1246 0.1234 'International Tables Vol C Tables 4.2.6.8 and 6.1.1.4'
Sb Sb -0.5866 1.5461 'International Tables Vol C Tables 4.2.6.8 and 6.1.1.4'

loop_
_geom_angle_atom_site_label_1
_geom_angle_atom_site_label_2
_geom_angle_atom_site_label_3
_geom_angle
C2 S1 C3 102.03(19)
C2 S1 C1 102.64(16)
C3 S1 C1 100.01(16)
C11 C1 S1 112.4(2)
C11 C1 H1A 109.1
S1 C1 H1A 109.1
C11 C1 H1B 109.1
S1 C1 H1B 109.1
H1A C1 H1B 107.9
S1 C2 H2A 109.5
S1 C2 H2B 109.5
H2A C2 H2B 109.5
S1 C2 H2C 109.5
H2A C2 H2C 109.5
H2B C2 H2C 109.5
S1 C3 H3A 109.5
S1 C3 H3B 109.5
H3A C3 H3B 109.5
S1 C3 H3C 109.5
H3A C3 H3C 109.5
H3B C3 H3C 109.5
C16 C11 C12 120.1(3)
C16 C11 C1 118.6(3)
C12 C11 C1 121.3(3)
C13 C12 C11 117.6(3)
C13 C12 C121 120.3(3)
C11 C12 C121 122.2(3)
C12 C13 C14 122.8(3)
C12 C13 H13 118.6
C14 C13 H13 118.6
C13 C14 C15 119.0(3)
C13 C14 C141 120.4(3)
C15 C14 C141 120.7(3)
C16 C15 C14 118.3(3)
C16 C15 C151 120.1(3)
C14 C15 C151 121.5(3)
C11 C16 C15 122.2(3)
C11 C16 H16 118.9
C15 C16 H16 118.9
C12 C121 H12A 109.5
C12 C121 H12B 109.5
H12A C121 H12B 109.5
C12 C121 H12C 109.5
H12A C121 H12C 109.5
H12B C121 H12C 109.5
C14 C141 H14A 109.5
C14 C141 H14B 109.5
H14A C141 H14B 109.5
C14 C141 H14C 109.5
H14A C141 H14C 109.5
H14B C141 H14C 109.5
C15 C151 H15A 109.5
C15 C151 H15B 109.5
H15A C151 H15B 109.5
C15 C151 H15C 109.5
H15A C151 H15C 109.5
H15B C151 H15C 109.5
F13 Sb F2 135.9(5)
F13 Sb F6 126.5(4)
F2 Sb F6 93.7(4)
F13 Sb F12 93.0(5)
F2 Sb F12 120.8(4)
F6 Sb F12 69.1(3)
F13 Sb F11 95.5(3)
F2 Sb F11 61.7(3)
F6 Sb F11 131.7(4)
F12 Sb F11 87.9(5)
F13 Sb F1 69.9(3)
F2 Sb F1 93.3(3)
F6 Sb F1 93.0(3)
F12 Sb F1 141.5(5)
F11 Sb F1 126.8(4)
F13 Sb F4 102.6(3)
F2 Sb F4 92.9(3)
F6 Sb F4 90.8(3)
F12 Sb F4 35.4(4)
F11 Sb F4 53.4(3)
F1 Sb F4 172.5(2)
F13 Sb F14 96.9(3)
F2 Sb F14 109.7(3)
F6 Sb F14 36.6(3)
F12 Sb F14 89.5(5)
F11 Sb F14 167.5(3)
F1 Sb F14 60.2(4)
F4 Sb F14 121.3(4)
F13 Sb F15 98.7(5)
F2 Sb F15 48.6(5)
F6 Sb F15 104.3(3)
F12 Sb F15 168.2(5)
F11 Sb F15 89.8(5)
F1 Sb F15 46.2(5)
F4 Sb F15 138.6(5)
F14 Sb F15 90.3(5)
F13 Sb F3 47.3(4)
F2 Sb F3 93.4(4)
F6 Sb F3 172.8(4)
F12 Sb F3 106.1(3)
F11 Sb F3 51.8(4)
F1 Sb F3 87.7(3)
F4 Sb F3 87.7(3)
F14 Sb F3 140.5(4)
F15 Sb F3 81.3(3)
F13 Sb F5 43.7(4)
F2 Sb F5 176.7(2)
F6 Sb F5 88.0(4)
F12 Sb F5 57.3(4)
F11 Sb F5 115.1(3)
F1 Sb F5 89.4(3)
F4 Sb F5 84.2(3)
F14 Sb F5 73.3(3)
F15 Sb F5 133.6(5)
F3 Sb F5 84.8(4)
F13 Sb F16 178.0(4)
F2 Sb F16 46.0(3)
F6 Sb F16 51.9(4)
F12 Sb F16 85.4(3)
F11 Sb F16 85.6(3)
F1 Sb F16 110.7(2)
F4 Sb F16 76.7(2)
F14 Sb F16 81.9(2)
F15 Sb F16 82.9(4)
F3 Sb F16 134.3(4)
F5 Sb F16 134.4(3)
F15 F1 Sb 68.0(3)
F16 F2 F15 119.5(6)
F16 F2 Sb 76.6(3)
F15 F2 Sb 70.4(5)
F13 F3 F11 115.5(5)
F13 F3 Sb 59.0(3)
F11 F3 Sb 61.8(3)
F12 F4 F11 129.9(6)
F12 F4 Sb 69.9(5)
F11 F4 Sb 62.3(3)
F13 F5 Sb 58.9(3)
F14 F6 F16 128.4(8)
F14 F6 Sb 76.1(4)
F16 F6 Sb 71.4(3)
F3 F11 F4 104.8(5)
F3 F11 Sb 66.4(3)
F4 F11 Sb 64.3(3)
F4 F12 Sb 74.7(4)
F5 F13 F3 132.7(6)
F5 F13 Sb 77.5(3)
F3 F13 Sb 73.6(4)
F6 F14 Sb 67.3(4)
F1 F15 F2 124.3(6)
F1 F15 Sb 65.8(4)
F2 F15 Sb 61.0(3)
F2 F16 F6 108.5(4)
F2 F16 Sb 57.4(3)
F6 F16 Sb 56.7(3)

loop_
_geom_bond_atom_site_label_1
_geom_bond_atom_site_label_2
_geom_bond_distance
S1 C2 1.783(3)
S1 C3 1.783(4)
S1 C1 1.826(3)
C1 C11 1.496(5)
C1 H1A 0.9700
C1 H1B 0.9700
C2 H2A 0.9600
C2 H2B 0.9600
C2 H2C 0.9600
C3 H3A 0.9600
C3 H3B 0.9600
C3 H3C 0.9600
C11 C16 1.385(5)
C11 C12 1.391(5)
C12 C13 1.391(5)
C12 C121 1.504(5)
C13 C14 1.391(5)
C13 H13 0.9300
C14 C15 1.398(5)
C14 C141 1.501(5)
C15 C16 1.387(5)
C15 C151 1.502(5)
C16 H16 0.9300
C121 H12A 0.9600
C121 H12B 0.9600
C121 H12C 0.9600
C141 H14A 0.9600
C141 H14B 0.9600
C141 H14C 0.9600
C151 H15A 0.9600
C151 H15B 0.9600
C151 H15C 0.9600
Sb F13 1.699(5)
Sb F2 1.742(5)
Sb F6 1.774(5)
Sb F12 1.812(6)
Sb F11 1.829(5)
Sb F1 1.845(4)
Sb F4 1.862(4)
Sb F14 1.866(6)
Sb F15 1.875(7)
Sb F3 1.901(5)
Sb F5 1.938(5)
Sb F16 2.012(5)
F1 F15 1.459(15)
F2 F16 1.489(9)
F2 F15 1.493(14)
F3 F13 1.456(12)
F3 F11 1.631(11)
F4 F12 1.118(11)
F4 F11 1.660(10)
F5 F13 1.370(10)
F6 F14 1.147(9)
F6 F16 1.669(11)
